data_7002174
loop_
_publ_author_name
'Pailloux, Sylvie'
'Shirima, Cornel Edicome'
'Ray, Alisha D.'
'Duesler, Eileen N.'
'Smith, Karen Ann'
'Paine, Robert T.'
'Klaehn, John R.'
'McIlwain, Michael E.'
'Hay, Benjamin P.'

_publ_section_title
;
 Synthesis and lanthanide coordination chemistry of trifluoromethyl
 derivatives of phosphinoylmethyl pyridine N-oxides
;
_journal_issue 36
_journal_name_full 'Dalton Transactions'
_journal_page_first 7486
_journal_page_last 7493
_journal_paper_doi 10.1039/b905947d
_journal_year 2009
_chemical_formula_moiety 'C22 H12 F12 N O2 P'
_chemical_formula_sum 'C22 H12 F12 N O2 P'
_chemical_formula_weight 581.30
_chemical_name_systematic
;
?
;
_space_group_IT_number 15
_symmetry_cell_setting monoclinic
_symmetry_space_group_name_Hall '-C 2yc'
_symmetry_space_group_name_H-M 'C 1 2/c 1'
_atom_sites_solution_hydrogens geom
_atom_sites_solution_primary direct
_atom_sites_solution_secondary difmap
_audit_creation_method SHELXL-97
_cell_angle_alpha 90.00
_cell_angle_beta 117.727(2)
_cell_angle_gamma 90.00
_cell_formula_units_Z 8
_cell_length_a 18.7789(6)
_cell_length_b 24.0769(8)
_cell_length_c 11.4618(4)
_cell_measurement_reflns_used 7432
_cell_measurement_temperature 223(2)
_cell_measurement_theta_max 28.32
_cell_measurement_theta_min 2.45
_cell_volume 4587.3(3)
_computing_cell_refinement 'Bruker SMART'
_computing_data_collection 'Bruker SMART'
_computing_data_reduction 'Bruker SAINT'
_computing_molecular_graphics 'Bruker SHELXTL'
_computing_publication_material 'Bruker SHELXTL'
_computing_structure_refinement 'SHELXL-97 (Sheldrick, 1997)'
_computing_structure_solution 'SHELXS-97 (Sheldrick, 1990)'
_diffrn_ambient_temperature 223(2)
_diffrn_measured_fraction_theta_full 0.998
_diffrn_measured_fraction_theta_max 0.998
_diffrn_measurement_device_type 'CCD area detector'
_diffrn_measurement_method 'phi and omega scans'
_diffrn_radiation_monochromator graphite
_diffrn_radiation_source 'fine-focus sealed tube'
_diffrn_radiation_type MoK\a
_diffrn_radiation_wavelength 0.71073
_diffrn_reflns_av_R_equivalents 0.0219
_diffrn_reflns_av_sigmaI/netI 0.0150
_diffrn_reflns_limit_h_max 25
_diffrn_reflns_limit_h_min -24
_diffrn_reflns_limit_k_max 32
_diffrn_reflns_limit_k_min -32
_diffrn_reflns_limit_l_max 15
_diffrn_reflns_limit_l_min -15
_diffrn_reflns_number 38656
_diffrn_reflns_theta_full 28.32
_diffrn_reflns_theta_max 28.32
_diffrn_reflns_theta_min 2.63
_exptl_absorpt_coefficient_mu 0.239
_exptl_absorpt_correction_T_max 0.960
_exptl_absorpt_correction_T_min 0.926
_exptl_absorpt_correction_type multi-scan
_exptl_absorpt_process_details Bruker,SADABS
_exptl_crystal_colour colourless
_exptl_crystal_density_diffrn 1.683
_exptl_crystal_density_method 'not measured'
_exptl_crystal_description block-cutfromplate
_exptl_crystal_F_000 2320
_exptl_crystal_size_max 0.32
_exptl_crystal_size_mid 0.23
_exptl_crystal_size_min 0.16
_refine_diff_density_max 0.578
_refine_diff_density_min -0.444
_refine_diff_density_rms 0.053
_refine_ls_extinction_method none
_refine_ls_goodness_of_fit_ref 1.044
_refine_ls_hydrogen_treatment noref
_refine_ls_matrix_type full
_refine_ls_number_parameters 397
_refine_ls_number_reflns 5720
_refine_ls_number_restraints 0
_refine_ls_restrained_S_all 1.044
_refine_ls_R_factor_all 0.0567
_refine_ls_R_factor_gt 0.0473
_refine_ls_shift/su_max 0.000
_refine_ls_shift/su_mean 0.000
_refine_ls_structure_factor_coef Fsqd
_refine_ls_weighting_details 'calc w[\s^2^(Fo^2^)+(0.0625P)^2^+5.9206P] where P=(Fo^2^+2Fc^2^)/3'
_refine_ls_weighting_scheme calc
_refine_ls_wR_factor_gt 0.1265
_refine_ls_wR_factor_ref 0.1354
_reflns_number_gt 4773
_reflns_number_total 5720
_reflns_threshold_expression >2sigma(I)
_cod_data_source_file b905947d.txt
_cod_data_source_block rpsl22
_cod_depositor_comments
;
The following automatic conversions were performed:
'_symmetry_cell_setting' value 'Monoclinic' changed to 'monoclinic'
according to '/home/saulius/struct/CIF-dictionaries/cif_core.dic'
dictionary named 'cif_core.dic' version 2.4.1 from 2010-06-29.

Automatic conversion script
Id: cif_fix_enum 1527 2010-12-29 10:47:43Z saulius 
;
_cod_original_cell_volume 4587.2(3)
_cod_original_sg_symbol_H-M C2/c
_cod_database_code 7002174

loop_
_symmetry_equiv_pos_as_xyz
'x, y, z'
'-x, y, -z+1/2'
'x+1/2, y+1/2, z'
'-x+1/2, y+1/2, -z+1/2'
'-x, -y, -z'
'x, -y, z-1/2'
'-x+1/2, -y+1/2, -z'
'x+1/2, -y+1/2, z-1/2'

loop_
_atom_site_label
_atom_site_type_symbol
_atom_site_fract_x
_atom_site_fract_y
_atom_site_fract_z
_atom_site_U_iso_or_equiv
_atom_site_adp_type
_atom_site_occupancy
_atom_site_symmetry_multiplicity
_atom_site_calc_flag
_atom_site_refinement_flags
_atom_site_disorder_assembly
_atom_site_disorder_group
P P 0.15284(3) 0.013016(17) 0.10606(4) 0.02632(12) Uani 1 1 d . . .
N N 0.14571(9) 0.12851(6) -0.06807(15) 0.0352(3) Uani 1 1 d . . .
O1 O 0.20993(8) 0.10386(6) -0.05878(15) 0.0439(3) Uani 1 1 d . . .
O2 O 0.10140(8) -0.01678(5) 0.15196(12) 0.0346(3) Uani 1 1 d . . .
C1 C 0.14199(14) 0.18488(9) -0.0679(2) 0.0478(5) Uani 1 1 d . . .
H1A H 0.1854 0.2058 -0.0636 0.057 Uiso 1 1 calc R . .
C2 C 0.07629(16) 0.21151(9) -0.0738(2) 0.0546(6) Uani 1 1 d . . .
H2 H 0.0749 0.2505 -0.0727 0.065 Uiso 1 1 calc R . .
C3 C 0.01185(15) 0.18118(9) -0.0814(2) 0.0499(5) Uani 1 1 d . . .
H3 H -0.0338 0.1992 -0.0858 0.060 Uiso 1 1 calc R . .
C4 C 0.01571(12) 0.12394(8) -0.08221(19) 0.0385(4) Uani 1 1 d . . .
H4 H -0.0279 0.1027 -0.0882 0.046 Uiso 1 1 calc R . .
C5 C 0.08314(10) 0.09764(7) -0.07433(15) 0.0302(3) Uani 1 1 d . . .
C6 C 0.09520(10) 0.03640(7) -0.06500(15) 0.0300(3) Uani 1 1 d . . .
H6A H 0.1236 0.0255 -0.1146 0.036 Uiso 1 1 calc R . .
H6B H 0.0426 0.0180 -0.1053 0.036 Uiso 1 1 calc R . .
C7 C 0.19563(10) 0.07442(7) 0.20669(15) 0.0294(3) Uani 1 1 d . . .
C8 C 0.15197(11) 0.09708(7) 0.26500(16) 0.0332(4) Uani 1 1 d . . .
H8 H 0.1039 0.0801 0.2528 0.040 Uiso 1 1 calc R . .
C9 C 0.17912(13) 0.14465(8) 0.34123(18) 0.0404(4) Uani 1 1 d . . .
C10 C 0.24978(14) 0.16991(8) 0.3605(2) 0.0464(5) Uani 1 1 d . . .
H10 H 0.2679 0.2023 0.4118 0.056 Uiso 1 1 calc R . .
C11 C 0.29352(13) 0.14692(8) 0.3034(2) 0.0429(4) Uani 1 1 d . . .
C12 C 0.26708(11) 0.09929(8) 0.22699(17) 0.0350(4) Uani 1 1 d . . .
H12 H 0.2975 0.0839 0.1891 0.042 Uiso 1 1 calc R . .
C13 C 0.13027(16) 0.16978(10) 0.4007(2) 0.0559(6) Uani 1 1 d . . .
F1 F 0.08564(14) 0.21044(9) 0.3312(2) 0.1043(7) Uani 1 1 d . . .
F2 F 0.17570(13) 0.19059(10) 0.51919(19) 0.1114(8) Uani 1 1 d . . .
F3 F 0.08300(17) 0.13417(9) 0.4151(3) 0.1171(9) Uani 1 1 d . . .
C14 C 0.36896(17) 0.17509(11) 0.3219(3) 0.0657(7) Uani 1 1 d . . .
F4 F 0.41483(14) 0.14422(10) 0.2925(3) 0.1290(10) Uani 1 1 d . . .
F5 F 0.41485(12) 0.19095(11) 0.4450(2) 0.1150(8) Uani 1 1 d . . .
F6 F 0.35444(15) 0.22070(11) 0.2554(3) 0.1511(13) Uani 1 1 d . . .
C15 C 0.23709(10) -0.02833(7) 0.12199(16) 0.0299(3) Uani 1 1 d . . .
C16 C 0.28544(11) -0.01248(8) 0.06539(17) 0.0329(4) Uani 1 1 d . . .
H16 H 0.2719 0.0188 0.0102 0.039 Uiso 1 1 calc R . .
C17 C 0.35355(11) -0.04313(8) 0.09091(18) 0.0370(4) Uani 1 1 d . A .
C18 C 0.37264(12) -0.09017(9) 0.1689(2) 0.0414(4) Uani 1 1 d . . .
H18 H 0.4185 -0.1111 0.1848 0.050 Uiso 1 1 calc R . .
C19 C 0.32391(12) -0.10614(8) 0.2233(2) 0.0405(4) Uani 1 1 d . B .
C20 C 0.25660(11) -0.07524(7) 0.20224(18) 0.0348(4) Uani 1 1 d . . .
H20 H 0.2245 -0.0858 0.2416 0.042 Uiso 1 1 calc R . .
C21 C 0.40927(13) -0.02249(11) 0.0405(2) 0.0486(5) Uani 1 1 d . . .
F7 F 0.3731(6) -0.0034(5) -0.0780(10) 0.071(3) Uani 0.51 1 d P A 1
F8 F 0.4497(4) -0.0687(3) 0.0236(7) 0.0834(18) Uani 0.51 1 d P A 1
F9 F 0.4614(4) 0.0089(3) 0.1154(6) 0.081(2) Uani 0.51 1 d P A 1
F7A F 0.4743(3) -0.0489(3) 0.0769(6) 0.084(2) Uani 0.49 1 d P A 2
F8A F 0.4368(5) 0.0319(3) 0.0920(9) 0.087(2) Uani 0.49 1 d P A 2
F9A F 0.3731(7) -0.0116(6) -0.0851(10) 0.072(3) Uani 0.49 1 d P A 2
C22 C 0.34667(17) -0.15630(10) 0.3123(3) 0.0602(6) Uani 1 1 d . . .
F10 F 0.2877(3) -0.1890(3) 0.2918(6) 0.095(2) Uani 0.63 1 d P B 1
F11 F 0.4080(3) -0.1839(2) 0.3177(5) 0.0934(16) Uani 0.63 1 d P B 1
F12 F 0.3732(4) -0.1412(3) 0.4392(5) 0.0807(15) Uani 0.63 1 d P B 1
F10A F 0.3990(8) -0.1499(5) 0.4216(13) 0.178(8) Uani 0.37 1 d P B 2
F11A F 0.2816(7) -0.1811(5) 0.3062(12) 0.082(3) Uani 0.37 1 d P B 2
F12A F 0.3610(7) -0.1992(3) 0.2401(10) 0.121(3) Uani 0.37 1 d P B 2

loop_
_atom_site_aniso_label
_atom_site_aniso_U_11
_atom_site_aniso_U_22
_atom_site_aniso_U_33
_atom_site_aniso_U_23
_atom_site_aniso_U_13
_atom_site_aniso_U_12
P 0.0278(2) 0.0267(2) 0.0276(2) -0.00163(15) 0.01557(17) -0.00289(15)
N 0.0373(8) 0.0375(8) 0.0333(7) 0.0041(6) 0.0186(6) -0.0017(6)
O1 0.0371(7) 0.0498(8) 0.0516(8) 0.0040(6) 0.0263(6) -0.0011(6)
O2 0.0353(7) 0.0358(6) 0.0385(6) 0.0017(5) 0.0221(6) -0.0046(5)
C1 0.0547(12) 0.0378(10) 0.0530(12) 0.0058(9) 0.0268(10) -0.0084(9)
C2 0.0736(16) 0.0307(10) 0.0627(14) 0.0064(9) 0.0345(12) 0.0038(10)
C3 0.0577(13) 0.0415(11) 0.0587(13) 0.0094(9) 0.0341(11) 0.0146(10)
C4 0.0384(10) 0.0420(10) 0.0393(9) 0.0057(8) 0.0215(8) 0.0036(8)
C5 0.0339(8) 0.0330(8) 0.0248(7) 0.0017(6) 0.0146(7) -0.0009(7)
C6 0.0315(8) 0.0322(8) 0.0271(7) -0.0028(6) 0.0144(6) -0.0027(7)
C7 0.0334(8) 0.0283(8) 0.0259(7) -0.0001(6) 0.0133(6) -0.0020(6)
C8 0.0370(9) 0.0327(8) 0.0306(8) -0.0003(6) 0.0163(7) 0.0005(7)
C9 0.0518(11) 0.0350(9) 0.0346(9) -0.0032(7) 0.0202(8) 0.0050(8)
C10 0.0567(13) 0.0329(9) 0.0435(10) -0.0097(8) 0.0182(9) -0.0052(9)
C11 0.0462(11) 0.0363(10) 0.0421(10) -0.0034(8) 0.0171(9) -0.0107(8)
C12 0.0370(9) 0.0351(9) 0.0339(8) -0.0019(7) 0.0174(7) -0.0055(7)
C13 0.0667(15) 0.0499(12) 0.0542(13) -0.0120(10) 0.0308(12) 0.0100(11)
F1 0.1137(16) 0.1030(15) 0.1159(16) 0.0301(12) 0.0701(14) 0.0642(13)
F2 0.1081(15) 0.1447(19) 0.0731(11) -0.0546(12) 0.0353(11) 0.0279(14)
F3 0.178(2) 0.0823(12) 0.180(2) -0.0360(14) 0.159(2) -0.0208(14)
C14 0.0633(16) 0.0550(14) 0.0814(18) -0.0170(13) 0.0359(14) -0.0273(12)
F4 0.0930(14) 0.1231(18) 0.212(3) -0.0797(18) 0.1055(18) -0.0670(13)
F5 0.0776(13) 0.142(2) 0.1051(15) -0.0447(14) 0.0251(11) -0.0611(13)
F6 0.1040(17) 0.1227(19) 0.201(3) 0.078(2) 0.0498(18) -0.0425(15)
C15 0.0294(8) 0.0297(8) 0.0307(8) -0.0036(6) 0.0141(7) -0.0015(6)
C16 0.0320(9) 0.0359(9) 0.0318(8) -0.0007(7) 0.0157(7) -0.0013(7)
C17 0.0311(9) 0.0464(10) 0.0346(9) -0.0016(7) 0.0163(7) 0.0008(8)
C18 0.0348(9) 0.0455(10) 0.0431(10) 0.0004(8) 0.0175(8) 0.0072(8)
C19 0.0419(10) 0.0355(9) 0.0434(10) 0.0025(8) 0.0192(8) 0.0051(8)
C20 0.0382(9) 0.0308(8) 0.0380(9) -0.0006(7) 0.0199(8) -0.0016(7)
C21 0.0336(10) 0.0705(15) 0.0447(11) 0.0044(10) 0.0207(9) 0.0048(10)
F7 0.046(4) 0.110(5) 0.066(5) 0.044(4) 0.034(4) 0.021(4)
F8 0.082(4) 0.081(3) 0.128(5) 0.010(3) 0.083(4) 0.021(3)
F9 0.061(3) 0.126(6) 0.058(2) -0.028(3) 0.031(2) -0.056(4)
F7A 0.047(3) 0.118(6) 0.104(4) 0.055(4) 0.051(3) 0.036(3)
F8A 0.089(5) 0.081(4) 0.120(5) -0.027(3) 0.074(4) -0.042(3)
F9A 0.061(5) 0.120(6) 0.035(3) -0.005(3) 0.021(3) -0.036(4)
C22 0.0617(15) 0.0453(13) 0.0781(17) 0.0201(12) 0.0364(14) 0.0174(11)
F10 0.089(3) 0.054(3) 0.099(3) 0.026(2) 0.007(3) -0.019(2)
F11 0.112(3) 0.080(3) 0.116(4) 0.053(3) 0.078(3) 0.066(3)
F12 0.102(4) 0.084(2) 0.0496(19) 0.0270(17) 0.030(3) 0.026(2)
F10A 0.115(10) 0.115(10) 0.149(12) 0.089(9) -0.068(7) -0.040(7)
F11A 0.125(7) 0.055(4) 0.123(6) 0.041(4) 0.105(6) 0.033(4)
F12A 0.202(10) 0.050(3) 0.176(9) 0.039(5) 0.143(8) 0.063(5)

loop_
_atom_type_symbol
_atom_type_description
_atom_type_scat_dispersion_real
_atom_type_scat_dispersion_imag
_atom_type_scat_source
C C 0.0033 0.0016 'International Tables Vol C Tables 4.2.6.8 and 6.1.1.4'
H H 0.0000 0.0000 'International Tables Vol C Tables 4.2.6.8 and 6.1.1.4'
N N 0.0061 0.0033 'International Tables Vol C Tables 4.2.6.8 and 6.1.1.4'
O O 0.0106 0.0060 'International Tables Vol C Tables 4.2.6.8 and 6.1.1.4'
F F 0.0171 0.0103 'International Tables Vol C Tables 4.2.6.8 and 6.1.1.4'
P P 0.1023 0.0942 'International Tables Vol C Tables 4.2.6.8 and 6.1.1.4'

loop_
_geom_angle_atom_site_label_1
_geom_angle_atom_site_label_2
_geom_angle_atom_site_label_3
_geom_angle
_geom_angle_site_symmetry_1
_geom_angle_site_symmetry_3
_geom_angle_publ_flag
O2 P C15 112.48(8) . . ?
O2 P C7 109.71(7) . . ?
C15 P C7 106.07(8) . . ?
O2 P C6 111.74(8) . . ?
C15 P C6 109.35(8) . . ?
C7 P C6 107.21(8) . . ?
O1 N C1 120.08(17) . . ?
O1 N C5 119.86(15) . . ?
C1 N C5 120.04(17) . . ?
N C1 C2 121.0(2) . . ?
N C1 H1A 119.5 . . ?
C2 C1 H1A 119.5 . . ?
C1 C2 C3 120.0(2) . . ?
C1 C2 H2 120.0 . . ?
C3 C2 H2 120.0 . . ?
C4 C3 C2 118.8(2) . . ?
C4 C3 H3 120.6 . . ?
C2 C3 H3 120.6 . . ?
C3 C4 C5 120.46(19) . . ?
C3 C4 H4 119.8 . . ?
C5 C4 H4 119.8 . . ?
N C5 C4 119.68(16) . . ?
N C5 C6 115.96(15) . . ?
C4 C5 C6 124.29(16) . . ?
C5 C6 P 112.07(11) . . ?
C5 C6 H6A 109.2 . . ?
P C6 H6A 109.2 . . ?
C5 C6 H6B 109.2 . . ?
P C6 H6B 109.2 . . ?
H6A C6 H6B 107.9 . . ?
C12 C7 C8 119.46(16) . . ?
C12 C7 P 124.44(13) . . ?
C8 C7 P 116.10(13) . . ?
C9 C8 C7 120.13(17) . . ?
C9 C8 H8 119.9 . . ?
C7 C8 H8 119.9 . . ?
C10 C9 C8 120.61(18) . . ?
C10 C9 C13 119.63(19) . . ?
C8 C9 C13 119.74(19) . . ?
C9 C10 C11 119.11(18) . . ?
C9 C10 H10 120.4 . . ?
C11 C10 H10 120.4 . . ?
C10 C11 C12 120.87(19) . . ?
C10 C11 C14 118.96(19) . . ?
C12 C11 C14 120.1(2) . . ?
C7 C12 C11 119.80(18) . . ?
C7 C12 H12 120.1 . . ?
C11 C12 H12 120.1 . . ?
F1 C13 F3 107.0(3) . . ?
F1 C13 F2 105.6(2) . . ?
F3 C13 F2 105.8(2) . . ?
F1 C13 C9 112.6(2) . . ?
F3 C13 C9 112.94(19) . . ?
F2 C13 C9 112.4(2) . . ?
F6 C14 F4 108.6(3) . . ?
F6 C14 F5 103.8(3) . . ?
F4 C14 F5 105.1(3) . . ?
F6 C14 C11 112.1(3) . . ?
F4 C14 C11 113.8(2) . . ?
F5 C14 C11 112.7(2) . . ?
C16 C15 C20 120.10(16) . . ?
C16 C15 P 122.17(13) . . ?
C20 C15 P 117.55(13) . . ?
C17 C16 C15 119.59(17) . . ?
C17 C16 H16 120.2 . . ?
C15 C16 H16 120.2 . . ?
C18 C17 C16 120.59(17) . . ?
C18 C17 C21 120.29(18) . . ?
C16 C17 C21 118.98(18) . . ?
C19 C18 C17 119.57(18) . . ?
C19 C18 H18 120.2 . . ?
C17 C18 H18 120.2 . . ?
C18 C19 C20 120.90(18) . . ?
C18 C19 C22 119.30(19) . . ?
C20 C19 C22 119.73(19) . . ?
C19 C20 C15 119.21(17) . . ?
C19 C20 H20 120.4 . . ?
C15 C20 H20 120.4 . . ?
F9 C21 F7 112.3(7) . . ?
F7A C21 F7 118.9(6) . . ?
F9 C21 F9A 119.3(7) . . ?
F7A C21 F9A 113.2(7) . . ?
F9 C21 F8 106.1(4) . . ?
F7 C21 F8 101.0(6) . . ?
F7A C21 F8A 102.5(4) . . ?
F9A C21 F8A 100.0(7) . . ?
F9 C21 C17 114.3(4) . . ?
F7A C21 C17 116.6(3) . . ?
F7 C21 C17 113.9(5) . . ?
F9A C21 C17 113.3(6) . . ?
F8 C21 C17 108.0(3) . . ?
F8A C21 C17 109.1(4) . . ?
F10 C22 F11 111.3(5) . . ?
F10A C22 F11A 113.7(9) . . ?
F10 C22 F12 102.5(5) . . ?
F11 C22 F12 102.2(4) . . ?
F10A C22 F12A 114.9(9) . . ?
F11A C22 F12A 93.5(6) . . ?
F10A C22 C19 116.3(6) . . ?
F10 C22 C19 114.6(4) . . ?
F11 C22 C19 113.9(3) . . ?
F11A C22 C19 111.0(5) . . ?
F12 C22 C19 111.0(3) . . ?
F12A C22 C19 105.0(4) . . ?

loop_
_geom_bond_atom_site_label_1
_geom_bond_atom_site_label_2
_geom_bond_distance
_geom_bond_site_symmetry_2
_geom_bond_publ_flag
P O2 1.4825(12) . ?
P C15 1.8052(17) . ?
P C7 1.8165(17) . ?
P C6 1.8325(17) . ?
N O1 1.303(2) . ?
N C1 1.359(3) . ?
N C5 1.364(2) . ?
C1 C2 1.364(3) . ?
C1 H1A 0.9400 . ?
C2 C3 1.381(3) . ?
C2 H2 0.9400 . ?
C3 C4 1.380(3) . ?
C3 H3 0.9400 . ?
C4 C5 1.381(3) . ?
C4 H4 0.9400 . ?
C5 C6 1.488(2) . ?
C6 H6A 0.9800 . ?
C6 H6B 0.9800 . ?
C7 C12 1.387(2) . ?
C7 C8 1.388(2) . ?
C8 C9 1.386(3) . ?
C8 H8 0.9400 . ?
C9 C10 1.381(3) . ?
C9 C13 1.501(3) . ?
C10 C11 1.382(3) . ?
C10 H10 0.9400 . ?
C11 C12 1.387(3) . ?
C11 C14 1.494(3) . ?
C12 H12 0.9400 . ?
C13 F1 1.294(3) . ?
C13 F3 1.299(3) . ?
C13 F2 1.321(3) . ?
C14 F6 1.291(4) . ?
C14 F4 1.295(3) . ?
C14 F5 1.323(3) . ?
C15 C16 1.392(2) . ?
C15 C20 1.394(2) . ?
C16 C17 1.385(3) . ?
C16 H16 0.9400 . ?
C17 C18 1.383(3) . ?
C17 C21 1.496(3) . ?
C18 C19 1.380(3) . ?
C18 H18 0.9400 . ?
C19 C20 1.388(3) . ?
C19 C22 1.508(3) . ?
C20 H20 0.9400 . ?
C21 F9 1.219(6) . ?
C21 F7A 1.264(6) . ?
C21 F7 1.287(10) . ?
C21 F9A 1.300(11) . ?
C21 F8 1.410(7) . ?
C21 F8A 1.430(8) . ?
C22 F10A 1.189(12) . ?
C22 F10 1.288(6) . ?
C22 F11 1.305(5) . ?
C22 F11A 1.332(11) . ?
C22 F12 1.350(6) . ?
C22 F12A 1.424(8) . ?

loop_
_geom_hbond_atom_site_label_D
_geom_hbond_atom_site_label_H
_geom_hbond_atom_site_label_A
_geom_hbond_distance_DH
_geom_hbond_distance_HA
_geom_hbond_distance_DA
_geom_hbond_angle_DHA
_geom_hbond_site_symmetry_A
C4 H4 O2 0.94 2.40 3.240(2) 147.9 5
C6 H6A O2 0.98 2.52 3.334(2) 140.7 6
C6 H6B O2 0.98 2.50 3.380(2) 149.1 5
C8 H8 O2 0.94 2.59 2.992(2) 105.9 .
C12 H12 O1 0.94 2.58 2.936(2) 102.8 .
C16 H16 O1 0.94 2.31 3.163(2) 151.4 .
C20 H20 O1 0.94 2.47 3.314(2) 149.9 6_556

loop_
_geom_torsion_atom_site_label_1
_geom_torsion_atom_site_label_2
_geom_torsion_atom_site_label_3
_geom_torsion_atom_site_label_4
_geom_torsion
_geom_torsion_site_symmetry_1
_geom_torsion_site_symmetry_2
_geom_torsion_site_symmetry_3
_geom_torsion_site_symmetry_4
_geom_torsion_publ_flag
O1 N C1 C2 -178.15(19) . . . . ?
C5 N C1 C2 0.1(3) . . . . ?
N C1 C2 C3 -0.6(4) . . . . ?
C1 C2 C3 C4 0.3(4) . . . . ?
C2 C3 C4 C5 0.6(3) . . . . ?
O1 N C5 C4 179.05(15) . . . . ?
C1 N C5 C4 0.8(3) . . . . ?
O1 N C5 C6 2.1(2) . . . . ?
C1 N C5 C6 -176.09(17) . . . . ?
C3 C4 C5 N -1.2(3) . . . . ?
C3 C4 C5 C6 175.48(18) . . . . ?
N C5 C6 P 81.79(16) . . . . ?
C4 C5 C6 P -94.98(18) . . . . ?
O2 P C6 C5 107.82(13) . . . . ?
C15 P C6 C5 -126.99(12) . . . . ?
C7 P C6 C5 -12.42(14) . . . . ?
O2 P C7 C12 154.06(15) . . . . ?
C15 P C7 C12 32.34(17) . . . . ?
C6 P C7 C12 -84.42(16) . . . . ?
O2 P C7 C8 -26.37(15) . . . . ?
C15 P C7 C8 -148.09(13) . . . . ?
C6 P C7 C8 95.15(14) . . . . ?
C12 C7 C8 C9 1.0(3) . . . . ?
P C7 C8 C9 -178.64(14) . . . . ?
C7 C8 C9 C10 -0.2(3) . . . . ?
C7 C8 C9 C13 178.24(18) . . . . ?
C8 C9 C10 C11 -0.4(3) . . . . ?
C13 C9 C10 C11 -178.9(2) . . . . ?
C9 C10 C11 C12 0.3(3) . . . . ?
C9 C10 C11 C14 178.6(2) . . . . ?
C8 C7 C12 C11 -1.0(3) . . . . ?
P C7 C12 C11 178.52(14) . . . . ?
C10 C11 C12 C7 0.4(3) . . . . ?
C14 C11 C12 C7 -177.9(2) . . . . ?
C10 C9 C13 F1 81.0(3) . . . . ?
C8 C9 C13 F1 -97.5(3) . . . . ?
C10 C9 C13 F3 -157.7(2) . . . . ?
C8 C9 C13 F3 23.8(3) . . . . ?
C10 C9 C13 F2 -38.1(3) . . . . ?
C8 C9 C13 F2 143.4(2) . . . . ?
C10 C11 C14 F6 -71.9(3) . . . . ?
C12 C11 C14 F6 106.4(3) . . . . ?
C10 C11 C14 F4 164.4(3) . . . . ?
C12 C11 C14 F4 -17.3(4) . . . . ?
C10 C11 C14 F5 44.8(3) . . . . ?
C12 C11 C14 F5 -136.9(2) . . . . ?
O2 P C15 C16 169.17(13) . . . . ?
C7 P C15 C16 -70.89(15) . . . . ?
C6 P C15 C16 44.42(16) . . . . ?
O2 P C15 C20 -15.69(16) . . . . ?
C7 P C15 C20 104.25(14) . . . . ?
C6 P C15 C20 -140.45(13) . . . . ?
C20 C15 C16 C17 -0.9(3) . . . . ?
P C15 C16 C17 174.09(14) . . . . ?
C15 C16 C17 C18 1.9(3) . . . . ?
C15 C16 C17 C21 -174.02(17) . . . . ?
C16 C17 C18 C19 -1.0(3) . . . . ?
C21 C17 C18 C19 174.84(19) . . . . ?
C17 C18 C19 C20 -0.9(3) . . . . ?
C17 C18 C19 C22 -177.8(2) . . . . ?
C18 C19 C20 C15 1.8(3) . . . . ?
C22 C19 C20 C15 178.7(2) . . . . ?
C16 C15 C20 C19 -0.9(3) . . . . ?
P C15 C20 C19 -176.10(14) . . . . ?
C18 C17 C21 F9 -87.3(4) . . . . ?
C16 C17 C21 F9 88.6(4) . . . . ?
C18 C17 C21 F7A -2.5(5) . . . . ?
C16 C17 C21 F7A 173.4(4) . . . . ?
C18 C17 C21 F7 141.8(6) . . . . ?
C16 C17 C21 F7 -42.3(7) . . . . ?
C18 C17 C21 F9A 131.6(7) . . . . ?
C16 C17 C21 F9A -52.5(7) . . . . ?
C18 C17 C21 F8 30.5(4) . . . . ?
C16 C17 C21 F8 -153.6(3) . . . . ?
C18 C17 C21 F8A -117.9(4) . . . . ?
C16 C17 C21 F8A 58.0(4) . . . . ?
C18 C19 C22 F10A 77.2(11) . . . . ?
C20 C19 C22 F10A -99.8(11) . . . . ?
C18 C19 C22 F10 -136.9(4) . . . . ?
C20 C19 C22 F10 46.1(5) . . . . ?
C18 C19 C22 F11 -7.1(5) . . . . ?
C20 C19 C22 F11 175.9(4) . . . . ?
C18 C19 C22 F11A -150.7(5) . . . . ?
C20 C19 C22 F11A 32.2(6) . . . . ?
C18 C19 C22 F12 107.6(4) . . . . ?
C20 C19 C22 F12 -69.4(4) . . . . ?
C18 C19 C22 F12A -50.9(6) . . . . ?
C20 C19 C22 F12A 132.0(5) . . . . ?
